data_1516726
loop_
_publ_author_name
'Marsh, Barrie J.'
'Adams, Harry'
'Barker, Mike D.'
'Kutama, Ibrahim U.'
'Jones, Simon'

_publ_section_title
;
 Enantioselective Catalytic Desymmetrization of Maleimides by Temporary
 Removal of an Internal Mirror Plane and Stereoablative Over-reduction:
 Synthesis of (R)-Pyrrolam A.
;
_journal_issue 14
_journal_name_full 'Organic letters'
_journal_page_first 3780
_journal_paper_doi 10.1021/ol5016702
_journal_volume 16
_journal_year 2014
_chemical_absolute_configuration unk
_chemical_formula_sum 'C26 H23 N O2'
_chemical_formula_weight 381.45
_chemical_name_systematic
;

 ?

;
_space_group_IT_number 19
_symmetry_cell_setting orthorhombic
_symmetry_space_group_name_Hall 'P 2ac 2ab'
_symmetry_space_group_name_H-M 'P 21 21 21'
_atom_sites_solution_hydrogens geom
_atom_sites_solution_primary direct
_atom_sites_solution_secondary difmap
_audit_creation_method SHELXL-97
_cell_angle_alpha 90.00
_cell_angle_beta 90.00
_cell_angle_gamma 90.00
_cell_formula_units_Z 4
_cell_length_a 9.115(3)
_cell_length_b 10.756(4)
_cell_length_c 19.937(7)
_cell_measurement_reflns_used 5141
_cell_measurement_temperature 150(2)
_cell_measurement_theta_max 29.19
_cell_measurement_theta_min 2.46
_cell_volume 1954.6(12)
_computing_cell_refinement 'Bruker SMART'
_computing_data_collection 'Bruker SMART'
_computing_data_reduction 'Bruker SAINT'
_computing_molecular_graphics 'Bruker SHELXTL'
_computing_publication_material 'Bruker SHELXTL'
_computing_structure_refinement 'SHELXL-97 (Sheldrick, 1997)'
_computing_structure_solution 'SHELXS-97 (Sheldrick, 1990)'
_diffrn_ambient_temperature 150(2)
_diffrn_detector_area_resol_mean 100
_diffrn_measured_fraction_theta_full 0.991
_diffrn_measured_fraction_theta_max 0.987
_diffrn_measurement_device_type 'CCD area detector'
_diffrn_measurement_method 'phi and omega scans'
_diffrn_radiation_monochromator graphite
_diffrn_radiation_source 'fine-focus sealed tube'
_diffrn_radiation_type MoK\a
_diffrn_radiation_wavelength 0.71073
_diffrn_reflns_av_R_equivalents 0.0765
_diffrn_reflns_av_sigmaI/netI 0.0332
_diffrn_reflns_limit_h_max 12
_diffrn_reflns_limit_h_min -12
_diffrn_reflns_limit_k_max 11
_diffrn_reflns_limit_k_min -14
_diffrn_reflns_limit_l_max 27
_diffrn_reflns_limit_l_min -27
_diffrn_reflns_number 35111
_diffrn_reflns_theta_full 25.00
_diffrn_reflns_theta_max 29.88
_diffrn_reflns_theta_min 2.15
_diffrn_standards_decay_% 0
_diffrn_standards_number 0
_exptl_absorpt_coefficient_mu 0.081
_exptl_absorpt_correction_T_max 0.9919
_exptl_absorpt_correction_T_min 0.9799
_exptl_absorpt_correction_type multi-scan
_exptl_absorpt_process_details sadabs
_exptl_crystal_colour colourless
_exptl_crystal_density_diffrn 1.296
_exptl_crystal_density_method 'not measured'
_exptl_crystal_description block
_exptl_crystal_F_000 808
_exptl_crystal_size_max 0.25
_exptl_crystal_size_mid 0.12
_exptl_crystal_size_min 0.10
_refine_diff_density_max 0.306
_refine_diff_density_min -0.290
_refine_diff_density_rms 0.077
_refine_ls_abs_structure_details 'Flack H D (1983), Acta Cryst. A39, 876-881'
_refine_ls_extinction_method none
_refine_ls_goodness_of_fit_ref 1.137
_refine_ls_hydrogen_treatment constr
_refine_ls_matrix_type full
_refine_ls_number_parameters 263
_refine_ls_number_reflns 3143
_refine_ls_number_restraints 0
_refine_ls_restrained_S_all 1.137
_refine_ls_R_factor_all 0.0539
_refine_ls_R_factor_gt 0.0442
_refine_ls_shift/su_max 0.001
_refine_ls_shift/su_mean 0.000
_refine_ls_structure_factor_coef Fsqd
_refine_ls_weighting_details 'calc w=1/[\s^2^(Fo^2^)+(0.0785P)^2^+0.0000P] where P=(Fo^2^+2Fc^2^)/3'
_refine_ls_weighting_scheme calc
_refine_ls_wR_factor_gt 0.1166
_refine_ls_wR_factor_ref 0.1248
_reflns_number_gt 2721
_reflns_number_total 3143
_reflns_threshold_expression >2sigma(I)
_cod_data_source_file ol5016702_si_002.cif
_cod_data_source_block osj65_0m
_cod_depositor_comments
;
The following automatic conversions were performed:

'_symmetry_cell_setting' value 'Orthorhombic' changed to
'orthorhombic' according to
/usr/data/users/saulius/crontab/automatic-downloads/rss-feeds/ACS/lib/dictionaries/cif_core.dic
dictionary named 'cif_core.dic' version 2.4.2 from 2011-04-26.

Automatic conversion script
Id: cif_fix_values 2281 2013-09-26 08:29:07Z andrius 

 Adding full bibliography for 1516726--1516727.cif.
;
_cod_original_cell_volume 1954.7(12)
_cod_original_sg_symbol_H-M P2(1)2(1)2(1)
_cod_database_code 1516726

loop_
_symmetry_equiv_pos_as_xyz
'x, y, z'
'-x+1/2, -y, z+1/2'
'-x, y+1/2, -z+1/2'
'x+1/2, -y+1/2, -z'

loop_
_atom_site_label
_atom_site_type_symbol
_atom_site_fract_x
_atom_site_fract_y
_atom_site_fract_z
_atom_site_U_iso_or_equiv
_atom_site_adp_type
_atom_site_occupancy
_atom_site_symmetry_multiplicity
_atom_site_calc_flag
_atom_site_refinement_flags
N1 N 0.79819(18) 0.56250(17) 0.90595(8) 0.0205(3) Uani 1 1 d .
O1 O 0.95594(18) 0.72920(15) 0.90732(8) 0.0274(3) Uani 1 1 d .
O2 O 0.60732(15) 0.45352(15) 0.96107(7) 0.0233(3) Uani 1 1 d .
C2 C 0.9062(2) 0.63384(19) 0.93234(10) 0.0199(4) Uani 1 1 d .
C3 C 0.9560(2) 0.57606(18) 0.99792(9) 0.0174(4) Uani 1 1 d .
H3 H 0.9359 0.6342 1.0360 0.021 Uiso 1 1 calc R
C4 C 0.8635(2) 0.45605(18) 1.00603(9) 0.0174(3) Uani 1 1 d .
H4 H 0.8047 0.4617 1.0482 0.021 Uiso 1 1 calc R
C5 C 0.7580(2) 0.45278(19) 0.94508(9) 0.0189(4) Uani 1 1 d .
H5 H 0.7798 0.3769 0.9179 0.023 Uiso 1 1 calc R
C6 C 0.5588(2) 0.5578(2) 0.99919(11) 0.0287(5) Uani 1 1 d .
H6A H 0.5923 0.6346 0.9777 0.043 Uiso 1 1 calc R
H6B H 0.5994 0.5529 1.0446 0.043 Uiso 1 1 calc R
H6C H 0.4514 0.5576 1.0015 0.043 Uiso 1 1 calc R
C7 C 0.7186(2) 0.5984(2) 0.84579(10) 0.0253(4) Uani 1 1 d .
H7A H 0.7516 0.6822 0.8319 0.030 Uiso 1 1 calc R
H7B H 0.6128 0.6040 0.8567 0.030 Uiso 1 1 calc R
C8 C 0.9671(2) 0.34082(18) 1.01013(9) 0.0178(4) Uani 1 1 d .
H8 H 0.9115 0.2614 1.0158 0.021 Uiso 1 1 calc R
C9 C 1.0679(2) 0.36685(19) 1.06878(9) 0.0181(4) Uani 1 1 d .
C10 C 1.1224(2) 0.54251(19) 0.99590(9) 0.0187(4) Uani 1 1 d .
H10 H 1.1858 0.6177 0.9904 0.022 Uiso 1 1 calc R
C11 C 1.1515(2) 0.47548(18) 1.06157(9) 0.0182(4) Uani 1 1 d .
C12 C 1.2463(2) 0.5134(2) 1.11195(10) 0.0219(4) Uani 1 1 d .
H12 H 1.3022 0.5874 1.1071 0.026 Uiso 1 1 calc R
C13 C 1.2587(2) 0.4415(2) 1.16997(10) 0.0237(4) Uani 1 1 d .
H13 H 1.3237 0.4664 1.2047 0.028 Uiso 1 1 calc R
C14 C 1.1761(2) 0.3334(2) 1.17705(10) 0.0233(4) Uani 1 1 d .
H14 H 1.1859 0.2847 1.2165 0.028 Uiso 1 1 calc R
C15 C 1.0793(2) 0.2958(2) 1.12700(10) 0.0213(4) Uani 1 1 d .
H15 H 1.0219 0.2227 1.1324 0.026 Uiso 1 1 calc R
C16 C 1.0676(2) 0.2458(2) 0.90001(10) 0.0245(4) Uani 1 1 d .
H16 H 1.0108 0.1725 0.9053 0.029 Uiso 1 1 calc R
C17 C 1.1595(3) 0.2599(2) 0.84471(11) 0.0304(5) Uani 1 1 d .
H17 H 1.1666 0.1952 0.8124 0.037 Uiso 1 1 calc R
C18 C 1.2407(2) 0.3679(3) 0.83658(11) 0.0314(5) Uani 1 1 d .
H18 H 1.3023 0.3769 0.7985 0.038 Uiso 1 1 calc R
C19 C 1.2327(2) 0.4639(2) 0.88391(10) 0.0258(4) Uani 1 1 d .
H19 H 1.2878 0.5380 0.8778 0.031 Uiso 1 1 calc R
C20 C 1.1437(2) 0.44972(19) 0.93974(9) 0.0195(4) Uani 1 1 d .
C21 C 1.0602(2) 0.34068(19) 0.94747(9) 0.0194(4) Uani 1 1 d .
C22 C 0.7381(2) 0.5100(2) 0.78746(10) 0.0221(4) Uani 1 1 d .
C23 C 0.6198(2) 0.4871(2) 0.74517(10) 0.0283(5) Uani 1 1 d .
H23 H 0.5268 0.5224 0.7551 0.034 Uiso 1 1 calc R
C24 C 0.6364(3) 0.4133(3) 0.68857(11) 0.0337(5) Uani 1 1 d .
H24 H 0.5550 0.3988 0.6599 0.040 Uiso 1 1 calc R
C25 C 0.7710(3) 0.3607(2) 0.67382(11) 0.0320(5) Uani 1 1 d .
H25 H 0.7824 0.3106 0.6349 0.038 Uiso 1 1 calc R
C26 C 0.8894(3) 0.3814(2) 0.71613(11) 0.0300(5) Uani 1 1 d .
H26 H 0.9817 0.3445 0.7065 0.036 Uiso 1 1 calc R
C27 C 0.8730(2) 0.4564(2) 0.77274(10) 0.0265(4) Uani 1 1 d .
H27 H 0.9546 0.4709 0.8014 0.032 Uiso 1 1 calc R

loop_
_atom_site_aniso_label
_atom_site_aniso_U_11
_atom_site_aniso_U_22
_atom_site_aniso_U_33
_atom_site_aniso_U_23
_atom_site_aniso_U_13
_atom_site_aniso_U_12
N1 0.0204(7) 0.0218(8) 0.0193(7) 0.0025(7) -0.0015(6) 0.0009(6)
O1 0.0299(8) 0.0208(8) 0.0315(8) 0.0067(6) -0.0020(6) -0.0029(6)
O2 0.0150(6) 0.0267(7) 0.0282(7) -0.0044(6) 0.0010(5) -0.0012(6)
C2 0.0195(8) 0.0176(9) 0.0225(9) -0.0011(7) 0.0016(7) 0.0022(7)
C3 0.0183(8) 0.0144(8) 0.0195(8) 0.0004(7) 0.0007(7) -0.0009(7)
C4 0.0179(8) 0.0172(8) 0.0172(8) -0.0007(7) 0.0007(6) -0.0004(7)
C5 0.0158(8) 0.0196(9) 0.0215(8) -0.0015(7) 0.0010(6) 0.0009(7)
C6 0.0204(9) 0.0348(12) 0.0311(11) -0.0049(10) 0.0039(8) 0.0053(9)
C7 0.0257(10) 0.0279(11) 0.0224(9) 0.0013(8) -0.0034(8) 0.0057(8)
C8 0.0178(8) 0.0149(8) 0.0207(8) 0.0005(7) -0.0001(7) -0.0012(7)
C9 0.0176(8) 0.0178(9) 0.0188(8) -0.0012(7) 0.0002(7) 0.0019(7)
C10 0.0170(8) 0.0182(9) 0.0211(8) 0.0011(7) 0.0004(6) -0.0022(7)
C11 0.0162(8) 0.0192(9) 0.0190(8) -0.0010(7) 0.0003(6) 0.0002(7)
C12 0.0179(8) 0.0242(10) 0.0235(9) -0.0048(8) 0.0005(7) -0.0008(8)
C13 0.0209(9) 0.0290(10) 0.0210(8) -0.0033(8) -0.0025(7) 0.0021(8)
C14 0.0220(9) 0.0269(10) 0.0210(9) 0.0022(8) 0.0015(7) 0.0066(8)
C15 0.0210(9) 0.0200(10) 0.0228(9) 0.0013(8) 0.0031(7) 0.0017(8)
C16 0.0255(10) 0.0234(10) 0.0245(10) -0.0033(8) -0.0047(8) 0.0058(8)
C17 0.0315(11) 0.0355(12) 0.0243(10) -0.0081(9) -0.0038(9) 0.0136(10)
C18 0.0242(10) 0.0489(14) 0.0211(9) -0.0004(9) 0.0027(8) 0.0116(10)
C19 0.0195(9) 0.0353(12) 0.0225(9) 0.0043(9) 0.0014(7) 0.0030(9)
C20 0.0176(8) 0.0210(9) 0.0199(8) 0.0001(8) 0.0008(7) 0.0020(7)
C21 0.0189(8) 0.0202(9) 0.0190(8) -0.0003(7) -0.0024(7) 0.0034(7)
C22 0.0238(9) 0.0243(10) 0.0182(8) 0.0047(7) -0.0009(7) -0.0007(8)
C23 0.0238(10) 0.0381(13) 0.0230(9) 0.0066(9) -0.0038(8) 0.0030(9)
C24 0.0357(12) 0.0443(14) 0.0211(10) 0.0026(9) -0.0096(9) -0.0008(11)
C25 0.0428(13) 0.0349(12) 0.0184(9) 0.0006(9) 0.0023(9) -0.0029(11)
C26 0.0287(10) 0.0346(12) 0.0265(10) 0.0009(9) 0.0065(9) 0.0009(9)
C27 0.0222(9) 0.0324(12) 0.0250(9) 0.0001(9) -0.0001(7) -0.0002(9)

loop_
_atom_type_symbol
_atom_type_description
_atom_type_scat_dispersion_real
_atom_type_scat_dispersion_imag
_atom_type_scat_source
C C 0.0033 0.0000 'International Tables Vol C Tables 4.2.6.8 and 6.1.1.4'
H H 0.0000 0.0000 'International Tables Vol C Tables 4.2.6.8 and 6.1.1.4'
N N 0.0061 0.0000 'International Tables Vol C Tables 4.2.6.8 and 6.1.1.4'
O O 0.0106 0.0000 'International Tables Vol C Tables 4.2.6.8 and 6.1.1.4'

loop_
_geom_angle_atom_site_label_1
_geom_angle_atom_site_label_2
_geom_angle_atom_site_label_3
_geom_angle
C2 N1 C7 122.18(18)
C2 N1 C5 115.60(16)
C7 N1 C5 122.01(17)
C5 O2 C6 115.29(16)
O1 C2 N1 125.72(19)
O1 C2 C3 125.61(19)
N1 C2 C3 108.67(17)
C2 C3 C4 105.57(15)
C2 C3 C10 111.30(15)
C4 C3 C10 109.81(15)
C2 C3 H3 110.0
C4 C3 H3 110.0
C10 C3 H3 110.0
C5 C4 C3 105.93(15)
C5 C4 C8 113.48(15)
C3 C4 C8 109.76(15)
C5 C4 H4 109.2
C3 C4 H4 109.2
C8 C4 H4 109.2
O2 C5 N1 111.11(16)
O2 C5 C4 115.27(15)
N1 C5 C4 104.18(15)
O2 C5 H5 108.7
N1 C5 H5 108.7
C4 C5 H5 108.7
O2 C6 H6A 109.5
O2 C6 H6B 109.5
H6A C6 H6B 109.5
O2 C6 H6C 109.5
H6A C6 H6C 109.5
H6B C6 H6C 109.5
N1 C7 C22 114.10(17)
N1 C7 H7A 108.7
C22 C7 H7A 108.7
N1 C7 H7B 108.7
C22 C7 H7B 108.7
H7A C7 H7B 107.6
C21 C8 C9 107.34(15)
C21 C8 C4 107.30(15)
C9 C8 C4 105.13(15)
C21 C8 H8 112.2
C9 C8 H8 112.2
C4 C8 H8 112.2
C15 C9 C11 120.15(17)
C15 C9 C8 125.94(18)
C11 C9 C8 113.89(16)
C20 C10 C11 107.62(16)
C20 C10 C3 107.25(15)
C11 C10 C3 104.92(15)
C20 C10 H10 112.2
C11 C10 H10 112.2
C3 C10 H10 112.2
C12 C11 C9 120.62(18)
C12 C11 C10 126.45(18)
C9 C11 C10 112.92(16)
C11 C12 C13 119.20(19)
C11 C12 H12 120.4
C13 C12 H12 120.4
C14 C13 C12 120.20(19)
C14 C13 H13 119.9
C12 C13 H13 119.9
C15 C14 C13 120.85(19)
C15 C14 H14 119.6
C13 C14 H14 119.6
C14 C15 C9 118.97(19)
C14 C15 H15 120.5
C9 C15 H15 120.5
C17 C16 C21 119.2(2)
C17 C16 H16 120.4
C21 C16 H16 120.4
C18 C17 C16 120.3(2)
C18 C17 H17 119.9
C16 C17 H17 119.9
C17 C18 C19 120.7(2)
C17 C18 H18 119.6
C19 C18 H18 119.6
C20 C19 C18 119.4(2)
C20 C19 H19 120.3
C18 C19 H19 120.3
C19 C20 C21 119.78(19)
C19 C20 C10 126.66(19)
C21 C20 C10 113.55(16)
C16 C21 C20 120.64(18)
C16 C21 C8 126.16(19)
C20 C21 C8 113.20(16)
C23 C22 C27 119.0(2)
C23 C22 C7 119.11(19)
C27 C22 C7 121.80(18)
C24 C23 C22 120.6(2)
C24 C23 H23 119.7
C22 C23 H23 119.7
C25 C24 C23 120.3(2)
C25 C24 H24 119.9
C23 C24 H24 119.9
C24 C25 C26 119.7(2)
C24 C25 H25 120.2
C26 C25 H25 120.2
C25 C26 C27 120.1(2)
C25 C26 H26 119.9
C27 C26 H26 119.9
C22 C27 C26 120.3(2)
C22 C27 H27 119.8
C26 C27 H27 119.8

loop_
_geom_bond_atom_site_label_1
_geom_bond_atom_site_label_2
_geom_bond_distance
N1 C2 1.355(3)
N1 C7 1.454(3)
N1 C5 1.461(3)
O1 C2 1.227(3)
O2 C5 1.410(2)
O2 C6 1.425(3)
C2 C3 1.517(3)
C3 C4 1.550(3)
C3 C10 1.560(3)
C3 H3 1.0000
C4 C5 1.550(3)
C4 C8 1.560(3)
C4 H4 1.0000
C5 H5 1.0000
C6 H6A 0.9800
C6 H6B 0.9800
C6 H6C 0.9800
C7 C22 1.513(3)
C7 H7A 0.9900
C7 H7B 0.9900
C8 C21 1.510(3)
C8 C9 1.514(3)
C8 H8 1.0000
C9 C15 1.394(3)
C9 C11 1.402(3)
C10 C20 1.512(3)
C10 C11 1.518(3)
C10 H10 1.0000
C11 C12 1.386(3)
C12 C13 1.396(3)
C12 H12 0.9500
C13 C14 1.392(3)
C13 H13 0.9500
C14 C15 1.392(3)
C14 H14 0.9500
C15 H15 0.9500
C16 C17 1.393(3)
C16 C21 1.393(3)
C16 H16 0.9500
C17 C18 1.387(4)
C17 H17 0.9500
C18 C19 1.401(3)
C18 H18 0.9500
C19 C20 1.386(3)
C19 H19 0.9500
C20 C21 1.407(3)
C22 C23 1.390(3)
C22 C27 1.390(3)
C23 C24 1.388(3)
C23 H23 0.9500
C24 C25 1.382(4)
C24 H24 0.9500
C25 C26 1.388(3)
C25 H25 0.9500
C26 C27 1.395(3)
C26 H26 0.9500
C27 H27 0.9500
